data_2002106
loop_
_publ_author_name
'Seetharaman, J.'
'Rajan, S. S.'
'Srinivasan, R.'

_publ_section_title
;
 Structure of hydrocotarnine hydrobromide
;
_journal_issue 1
_journal_name_full 'Acta Crystallographica Section C'
_journal_page_first 175
_journal_page_last 177
_journal_paper_doi 10.1107/S0108270192008576
_journal_volume 49
_journal_year 1993
_chemical_formula_moiety 'C12 H16 N1 O3 +,Br1 -'
_chemical_formula_sum 'C12 H16 Br N O3'
_chemical_formula_weight 302.2
_space_group_IT_number 2
_space_group_name_Hall '-P 1'
_space_group_name_H-M_alt 'P -1'
_symmetry_cell_setting triclinic
_symmetry_space_group_name_Hall '-P 1'
_symmetry_space_group_name_H-M 'P -1'
_atom_type_scat_source IntTabIV
_cell_angle_alpha 72.07(3)
_cell_angle_beta 88.69(3)
_cell_angle_gamma 78.94(4)
_cell_formula_units_Z 2
_cell_length_a 7.345(2)
_cell_length_b 8.865(3)
_cell_length_c 10.644(2)
_cell_measurement_reflns_used 20
_cell_measurement_temperature 293
_cell_measurement_theta_max 30
_cell_measurement_theta_min 20
_cell_volume 646.7(3)
_diffrn_measurement_device 'Enraf-Nonius CAD-4'
_diffrn_measurement_method \w/2\q
_diffrn_radiation_type CuK\a
_diffrn_radiation_wavelength 1.5418
_diffrn_reflns_av_R_equivalents 0.013
_diffrn_reflns_limit_h_max 8
_diffrn_reflns_limit_h_min 0
_diffrn_reflns_limit_k_max 10
_diffrn_reflns_limit_k_min -10
_diffrn_reflns_limit_l_max 12
_diffrn_reflns_limit_l_min -12
_diffrn_reflns_number 2623
_diffrn_reflns_theta_max 70
_diffrn_standards_decay_% <2
_diffrn_standards_interval_count 200
_diffrn_standards_number 3
_exptl_absorpt_coefficient_mu 4.34
_exptl_absorpt_correction_type empirical
_exptl_crystal_colour Colourless
_exptl_crystal_density_diffrn 1.552
_exptl_crystal_description 'Crystal shape?'
_exptl_crystal_size_max 1.00
_exptl_crystal_size_mid 0.05
_exptl_crystal_size_min 0.05
_refine_diff_density_max 0.4560
_refine_diff_density_min -0.6527
_refine_ls_goodness_of_fit_obs 2.3
_refine_ls_number_parameters 214
_refine_ls_number_reflns 2054
_refine_ls_R_factor_obs 0.037
_refine_ls_shift/esd_max 0.690
_refine_ls_structure_factor_coef F
_refine_ls_weighting_details 'w = 0.3866/[\s^2^(F)+0.005821F^2^]'
_refine_ls_weighting_scheme calc
_refine_ls_wR_factor_obs 0.041
_reflns_number_observed 2054
_reflns_number_total 2333
_reflns_observed_criterion I>3\s(I)
_cod_data_source_file al1012.cif
_cod_data_source_block al1012_structure_1_of_1
_cod_depositor_comments
;
The following automatic conversions were performed:

'_refine_ls_weighting_scheme' value 'w =
0.3866/[\s^2^(F)+0.005821F^2^]' was changed to 'calc'. New tag
'_refine_ls_weighting_details' was created. The value of the new tag
was set to 'w = 0.3866/[\s^2^(F)+0.005821F^2^]'.

Automatic conversion script
Id: cif_fix_values 3143 2015-03-26 13:38:13Z robertas 
;
_cod_original_cell_volume 646.68
_cod_original_formula_sum 'C12 H16 Br1 N1 O3'
_cod_database_code 2002106

loop_
_space_group_symop_id
_space_group_symop_operation_xyz
1 x,y,z
2 -x,-y,-z

loop_
_atom_site_label
_atom_site_fract_x
_atom_site_fract_y
_atom_site_fract_z
_atom_site_U_iso_or_equiv
Br .15693(5) .09131(5) .17314(4) .527(2)
C(1) -.2451(5) -.2535(5) .5350(3) .523(11)
C(2) -.2444(5) -.4077(5) .5378(3) .501(18)
C(3) -.2590(5) -.4510(4) .4247(3) .475(17)
C(4) -.2777(4) -.3381(4) .3025(3) .441(16)
C(5) -.3192(5) -.0525(4) .1607(3) .472(17)
N(6) -.2796(4) .1078(3) .1580(3) .464(14)
C(7) -.3662(5) .1577(5) .2710(4) .56(2)
C(8) -.2727(5) .0404(4) .4004(4) .533(19)
C(9) -.2682(4) -.1336(4) .4100(3) .453(17)
C(10) -.2853(4) -.1762(4) .2961(3) .415(15)
C(11) -.3433(7) .2294(5) .0292(4) .64(2)
O(12) -.2964(4) -.3776(3) .1886(2) .551(14)
C(13) -.1267(6) -.4529(5) .1484(4) .66(3)
O(14) -.2562(5) -.6149(3) .4558(3) .660(17)
C(15) -.2318(6) -.6752(5) .5960(4) .60(2)
O(16) -.2329(5) -.5440(4) .6464(3) .692(18)
H(1) -.2222(4) -.2237(4) .6109(3) .419(7)
H(5a) -.4666(5) -.0390(5) .1299(4) .588(10)
H(5b) -.2395(7) -.0830(6) .0974(6) .555(14)
H(6) -.1494(3) .0992(4) .1679(5) .447(8)
H(7a) -.3733(8) .2762(6) .2579(5) .825(15)
H(7b) -.5170(6) .1484(5) .2688(4) .544(11)
H(8a) -.3284(7) .1222(6) .3247(5) .815(12)
H(8b) -.1605(9) .0631(8) .4169(7) .86(2)
H(11a) -.2988(7) .3133(6) .0191(5) .640(15)
H(11b) -.4756(7) .2332(6) .0246(5) .883(14)
H(11c) -.3053(8) .2152(7) -.0518(7) .947(18)
H(13a) -.0823(7) -.5376(6) .2144(5) .916(15)
H(13b) -.0261(7) -.3756(6) .1341(5) .937(14)
H(13c) -.1613(6) -.4583(5) .0527(4) .539(12)
H(15a) -.3433(7) -.7304(5) .6390(5) .831(13)
H(15b) -.0976(8) -.7455(6) .6254(5) .839(15)

loop_
_geom_angle_atom_site_label_1
_geom_angle_atom_site_label_2
_geom_angle_atom_site_label_3
_geom_angle
_geom_angle_publ_flag
C(2) C(1) C(9) 117.3(3) yes
C(1) C(2) O(16) 128.5(3) yes
C(1) C(2) C(3) 122.9(3) yes
C(3) C(2) O(16) 108.7(3) yes
C(2) C(3) O(14) 110.9(3) yes
C(2) C(3) C(4) 121.1(3) yes
C(4) C(3) O(14) 127.9(3) yes
C(3) C(4) O(12) 122.2(3) yes
C(3) C(4) C(10) 117.6(3) yes
C(10) C(4) O(12) 120.2(3) yes
N(6) C(5) C(10) 112.7(3) yes
C(5) N(6) C(11) 109.8(3) yes
C(5) N(6) C(7) 110.7(3) yes
C(7) N(6) C(11) 111.9(3) yes
N(6) C(7) C(8) 109.1(3) yes
C(7) C(8) C(9) 112.3(3) yes
C(1) C(9) C(8) 119.8(3) yes
C(8) C(9) C(10) 120.1(3) yes
C(1) C(9) C(10) 120.1(3) yes
C(5) C(10) C(9) 122.4(3) yes
C(4) C(10) C(9) 121.1(3) yes
C(4) C(10) C(5) 116.5(3) yes
C(4) O(12) C(13) 113.4(3) yes
C(3) O(14) C)15) 104.8(3) yes
O(14) C(15) O(16) 109.2(3) yes
C(2) O(16) C(15) 106.3(3) yes

loop_
_geom_bond_atom_site_label_1
_geom_bond_atom_site_label_2
_geom_bond_distance
_geom_bond_publ_flag
C(1) C(2) 1.357(7) yes
C(1) C(9) 1.414(4) yes
C(2) C(3) 1.384(5) yes
C(2) O(16) 1.382(4) yes
C(3) C(4) 1.366(4) yes
C(3) O(14) 1.384(4) yes
C(4) C(10) 1.406(5) yes
C(4) O(12) 1.378(5) yes
C(5) N(6) 1.496(5) yes
C(5) C(10) 1.510(4) yes
N(6) C(7) 1.494(6) yes
N(6) C(11) 1.479(4) yes
C(7) C(8) 1.529(5) yes
C(8) C(9) 1.508(5) yes
C(9) C(10) 1.391(5) yes
O(12) C(13) 1.419(5) yes
O(14) C(15) 1.424(5) yes
C(15) O(16) 1.422(6) yes
C(1) H(1) 0.952(4) no
C(5) H(5a) 1.112(4) no
C(5) H(5b) 0.950(6) no
N(6) H(6) 0.950(2) no
C(7) H(7a) 1.007(6) no
C(7) H(7b) 1.128(5) no
C(8) H(8a) 0.940(4) no
C(8) H(8b) 0.918(7) no
C(11) H(11a) 0.845(6) no
C(11) H(11b) 0.938(7) no
C(11) H(11c) 0.968(6) no
C(13) H(13a) 0.869(5) no
C(13) H(13b) 1.079(6) no
C(13) H(13c) 1.073(5) no
C(15) H(15a) 1.058(5) no
C(15) H(15b) 1.057(5) no
